data_1575437
loop_
_publ_author_name
'Eren, Noga'
'Svecova, Renata'
'Fadaei-Tirani, Farzaneh'
'Scopelliti, Rosario'
'Severin, Kay'

_publ_section_title
;
 The constitutional dynamic chemistry of
 Au<sub>3</sub>(pyrazolate)<sub>3</sub> complexes.
;
_journal_issue 34
_journal_name_full 'Dalton transactions (Cambridge, England : 2003)'
_journal_page_first 12818
_journal_page_last 12823
_journal_paper_doi 10.1039/d5dt01613d
_journal_volume 54
_journal_year 2025
_chemical_formula_moiety 'C35 H23 Au3 F6 N6'
_chemical_formula_sum 'C35 H23 Au3 F6 N6'
_chemical_formula_weight 1232.49
_space_group_crystal_system monoclinic
_space_group_IT_number 15
_space_group_name_Hall '-C 2yc'
_space_group_name_H-M_alt 'C 1 2/c 1'
_atom_sites_solution_hydrogens geom
_atom_sites_solution_primary dual
_atom_sites_solution_secondary difmap
_audit_creation_date 2025-05-23
_audit_creation_method
;
Olex2 1.5
(compiled 2025.04.05 svn.rf049d14d for OlexSys, GUI svn.r7224)
;
_audit_update_record
;
2025-05-23 deposited with the CCDC.	2025-08-05 downloaded from the CCDC.
;
_cell_angle_alpha 90
_cell_angle_beta 106.3013(8)
_cell_angle_gamma 90
_cell_formula_units_Z 8
_cell_length_a 27.8157(2)
_cell_length_b 15.26469(13)
_cell_length_c 16.01953(12)
_cell_measurement_reflns_used 21416
_cell_measurement_temperature 229.99(10)
_cell_measurement_theta_max 75.3950
_cell_measurement_theta_min 3.3020
_cell_volume 6528.42(9)
_computing_cell_refinement 'CrysAlisPro 1.171.42.90a (Rigaku OD, 2023)'
_computing_data_collection 'CrysAlisPro 1.171.42.90a (Rigaku OD, 2023)'
_computing_data_reduction 'CrysAlisPro 1.171.42.90a (Rigaku OD, 2023)'
_computing_molecular_graphics 'Olex2 1.5 (Dolomanov et al., 2009)'
_computing_publication_material 'Olex2 1.5 (Dolomanov et al., 2009)'
_computing_structure_refinement 'ShelXL 2019/3 (Sheldrick, 2015)'
_computing_structure_solution 'ShelXT 2018/2 (Sheldrick, 2015)'
_diffrn_ambient_environment N~2~
_diffrn_ambient_temperature 229.99(10)
_diffrn_detector 'Hybrid Pixel Array Detector'
_diffrn_detector_area_resol_mean 10.0000
_diffrn_detector_type 'HyPix-Arc 150'
_diffrn_measured_fraction_theta_full 0.998
_diffrn_measured_fraction_theta_max 0.979
_diffrn_measurement_details
;
List of Runs (angles in degrees, time in seconds):

  # Type    Start    End  Width  t~exp~   \w     \q     \k     \f   Frames
#--------------------------------------------------------------------------
  1  \w   -108.00 -73.00   0.50    0.20    --  -71.13   0.00  60.00   70
  2  \w   -102.00 -72.00   0.50    0.20    --  -64.88   0.00 -30.00   60
  3  \w   -101.00 -72.00   0.50    0.20    --  -64.88   0.00 -60.00   58
  4  \w   -101.00 -72.00   0.50    0.20    --  -64.88   0.00 -90.00   58
  5  \w   -106.00 -77.00   0.50    0.20    --  -71.13   0.00-150.00   58
  6  \w    -78.00 -40.00   0.50    0.20    --  -71.13 125.00 -30.00   76
  7  \w     48.00  94.00   0.50    0.20    --   79.75  16.00 -54.37   92
  8  \w     81.00 107.00   0.50    0.20    --   79.75  23.00-121.10   52
  9  \w     62.00  87.00   0.50    0.20    --   79.75   7.00-102.60   50
 10  \w     49.00 118.00   0.50    0.20    --   79.75  12.00  12.19  138
 11  \w     51.00  90.00   0.50    0.20    --   63.81  15.00  60.00   78
 12  \w     50.00  75.00   0.50    0.20    --   79.75  15.00 100.55   50
 13  \w     59.00 123.00   0.50    0.20    --   79.75  20.00 110.97  128
 14  \w     53.00  79.00   0.50    0.20    --   79.75   5.00 -47.72   52
 15  \w     36.00  61.00   0.50    0.20    --   79.75 -54.00-119.71   50
 16  \w     47.00  72.00   0.50    0.20    --   79.75 -71.00-103.77   50
 17  \w     43.00 116.00   0.50    0.20    --   79.75-139.00-103.44  146
 18  \w     45.00  70.00   0.50    0.20    --   79.75 -80.00   3.74   50
 19  \w     69.00  94.00   0.50    0.20    --   76.60-125.00   0.00   50
 20  \w     65.00  90.00   0.50    0.20    --   76.60-125.00 -30.00   50
 21  \w     78.00 103.00   0.50    0.20    --   76.60-125.00  60.00   50
 22  \w     60.00  99.00   0.50    0.20    --   76.60-125.00 120.00   78
 23  \w     72.00  99.00   0.50    0.20    --   76.60-125.00 150.00   54
 24  \w     37.00  62.00   0.50    0.20    --   76.60-125.00 150.00   50
 25  \w     53.00  95.00   0.50    0.20    --   76.60-125.00  30.00   84
 26  \w     48.00  74.00   0.50    0.20    --   75.72 -95.00  90.00   52
 27  \w     48.00  74.00   0.50    0.20    --   76.60 -95.00  60.00   52
 28  \w     38.00  84.00   0.50    0.20    --   75.72 -95.00   0.00   92
 29  \w     40.00  85.00   0.50    0.20    --   76.60 -95.00 -60.00   90
 30  \w     70.00  96.00   0.50    0.20    --   79.75-108.00 -79.58   52
 31  \w     35.00  63.00   0.50    0.20    --   63.81 -95.00 -90.00   56
 32  \w     41.00  66.00   0.50    0.20    --   76.60 -95.00-120.00   50
 33  \w     37.00  63.00   0.50    0.20    --   63.81 -95.00 -60.00   52
 34  \w     49.00  85.00   0.50    0.20    --   76.60 -95.00  30.00   72
 35  \w     26.00  51.00   0.50    0.20    --   63.81 -95.00  90.00   50
;
_diffrn_measurement_device 'four-circle diffractometer'
_diffrn_measurement_device_type 'XtaLAB Synergy R, DW system, HyPix-Arc 150'
_diffrn_measurement_method '\w scans'
_diffrn_orient_matrix_type 'CrysAlisPro convention (1999,Acta A55,543-557)'
_diffrn_orient_matrix_UB_11 0.0216076000
_diffrn_orient_matrix_UB_12 -0.0909661000
_diffrn_orient_matrix_UB_13 0.0315794000
_diffrn_orient_matrix_UB_21 0.0362925000
_diffrn_orient_matrix_UB_22 0.0073998000
_diffrn_orient_matrix_UB_23 -0.0567109000
_diffrn_orient_matrix_UB_31 0.0393068000
_diffrn_orient_matrix_UB_32 0.0431614000
_diffrn_orient_matrix_UB_33 0.0763034000
_diffrn_radiation_monochromator mirror
_diffrn_radiation_probe x-ray
_diffrn_radiation_type 'Cu K\a'
_diffrn_radiation_wavelength 1.54184
_diffrn_reflns_av_R_equivalents 0.0232
_diffrn_reflns_av_unetI/netI 0.0196
_diffrn_reflns_Laue_measured_fraction_full 0.998
_diffrn_reflns_Laue_measured_fraction_max 0.979
_diffrn_reflns_limit_h_max 34
_diffrn_reflns_limit_h_min -34
_diffrn_reflns_limit_k_max 18
_diffrn_reflns_limit_k_min -19
_diffrn_reflns_limit_l_max 19
_diffrn_reflns_limit_l_min -19
_diffrn_reflns_number 33496
_diffrn_reflns_point_group_measured_fraction_full 0.998
_diffrn_reflns_point_group_measured_fraction_max 0.979
_diffrn_reflns_theta_full 67.684
_diffrn_reflns_theta_max 75.486
_diffrn_reflns_theta_min 3.311
_diffrn_source 'Rotating-anode X-ray tube'
_diffrn_source_type 'Rigaku (Cu) X-ray Source'
_exptl_absorpt_coefficient_mu 25.475
_exptl_absorpt_correction_T_max 0.879
_exptl_absorpt_correction_T_min 0.129
_exptl_absorpt_correction_type gaussian
_exptl_absorpt_process_details
;
CrysAlisPro 1.171.42.90a (Rigaku Oxford Diffraction, 2023)
Numerical absorption correction based on Gaussian integration over
a multifaceted crystal model.
Empirical absorption correction using spherical harmonics
as implemented in SCALE3 ABSPACK scaling algorithm
;
_exptl_crystal_colour colourless
_exptl_crystal_colour_primary colourless
_exptl_crystal_density_diffrn 2.508
_exptl_crystal_description plate
_exptl_crystal_F_000 4528
_exptl_crystal_size_max 0.18
_exptl_crystal_size_mid 0.03
_exptl_crystal_size_min 0.01
_refine_diff_density_max 0.463
_refine_diff_density_min -0.603
_refine_diff_density_rms 0.094
_refine_ls_extinction_coef 0.0000108(6)
_refine_ls_extinction_expression Fc^*^=kFc[1+0.001xFc^2^\l^3^/sin(2\q)]^-1/4^
_refine_ls_extinction_method 'SHELXL-2018/3 (Sheldrick 2018)'
_refine_ls_goodness_of_fit_ref 1.032
_refine_ls_hydrogen_treatment constr
_refine_ls_matrix_type full
_refine_ls_number_parameters 452
_refine_ls_number_reflns 6628
_refine_ls_number_restraints 0
_refine_ls_restrained_S_all 1.032
_refine_ls_R_factor_all 0.0216
_refine_ls_R_factor_gt 0.0175
_refine_ls_shift/su_max 0.003
_refine_ls_shift/su_mean 0.000
_refine_ls_structure_factor_coef Fsqd
_refine_ls_weighting_details 'w=1/[\s^2^(Fo^2^)+(0.0177P)^2^+7.4077P] where P=(Fo^2^+2Fc^2^)/3'
_refine_ls_weighting_scheme calc
_refine_ls_wR_factor_gt 0.0391
_refine_ls_wR_factor_ref 0.0402
_reflns_Friedel_coverage 0.000
_reflns_number_gt 5893
_reflns_number_total 6628
_reflns_threshold_expression 'I > 2\s(I)'
_cod_data_source_file d5dt01613d2.cif
_cod_data_source_block rs-29
_cod_depositor_comments
;
The following automatic conversions were performed:

data item '_exptl_absorpt_correction_type' value 'Gaussian' was
changed to 'gaussian' in accordance with the
/home/data/users/saulius/crontab/automatic-downloads/rss-feeds/RSC/lib/dictionaries/cif_core.dic
dictionary named 'cif_core.dic' version 2.4.2 last updated on
2011-04-26.

Automatic conversion script
Id: cif_fix_values 8170 2020-07-09 18:12:32Z antanas 

 Adding full bibliography for 1575436--1575439.cif.
;
_cod_database_code 1575437
_shelx_shelxl_version_number 2019/3
_audit_contact_author 'Farzaneh Fadaei Tirani'
_chemical_oxdiff_formula 'C35 H23 Au3 F6 N6'
_shelx_space_group_comment
;
The symmetry employed for this shelxl refinement is uniquely defined
by the following loop, which should always be used as a source of
symmetry information in preference to the above space-group names.
They are only intended as comments.
;
_shelx_estimated_absorpt_t_max 0.785
_shelx_estimated_absorpt_t_min 0.091
_olex2_refinement_description
;
1. Fixed Uiso
 At 1.2 times of:
  All C(H) groups
2.a Aromatic/amide H refined with riding coordinates:
 C2(H2), C5(H5), C6(H6), C7(H7), C8(H8), C9(H9), C11(H11), C12(H12), C13(H13),
 C14(H14), C15(H15), C17(H17), C22(H22), C25(H25), C26(H26), C27(H27), C28(H28),
  C29(H29), C31(H31), C32(H32), C33(H33), C34(H34), C35(H35)
;
_olex2_submission_special_instructions 'No special instructions were received'
_oxdiff_exptl_absorpt_empirical_details
;
Empirical correction (ABSPACK) includes:
- Absorption correction using spherical harmonics
- Frame scaling
- Detector area scaling
- B-factor correction
;
_oxdiff_exptl_absorpt_empirical_full_max 1.462
_oxdiff_exptl_absorpt_empirical_full_min 0.714

loop_
_space_group_symop_operation_xyz
'x, y, z'
'-x, y, -z+1/2'
'x+1/2, y+1/2, z'
'-x+1/2, y+1/2, -z+1/2'
'-x, -y, -z'
'x, -y, z-1/2'
'-x+1/2, -y+1/2, -z'
'x+1/2, -y+1/2, z-1/2'

loop_
_atom_site_label
_atom_site_type_symbol
_atom_site_fract_x
_atom_site_fract_y
_atom_site_fract_z
_atom_site_U_iso_or_equiv
_atom_site_adp_type
_atom_site_occupancy
_atom_site_site_symmetry_order
_atom_site_calc_flag
_atom_site_refinement_flags_posn
_atom_site_refinement_flags_adp
_atom_site_refinement_flags_occupancy
_atom_site_disorder_assembly
_atom_site_disorder_group
Au1 Au 0.59194(2) 0.45740(2) 0.74051(2) 0.02607(4) Uani 1 1 d . . . . .
Au2 Au 0.53539(2) 0.26863(2) 0.68256(2) 0.02704(4) Uani 1 1 d . . . . .
Au3 Au 0.47443(2) 0.46099(2) 0.61502(2) 0.02776(4) Uani 1 1 d . . . . .
F1 F 0.49492(8) 0.10372(16) 0.52840(15) 0.0545(6) Uani 1 1 d . . . . .
F2 F 0.47091(8) 0.08031(16) 0.64180(15) 0.0551(6) Uani 1 1 d . . . . .
F3 F 0.42007(8) 0.05862(15) 0.51520(18) 0.0655(8) Uani 1 1 d . . . . .
F4 F 0.31290(7) 0.35412(16) 0.44597(16) 0.0636(7) Uani 1 1 d . . . . .
F5 F 0.34872(8) 0.44998(15) 0.53985(13) 0.0485(6) Uani 1 1 d . . . . .
F6 F 0.36940(9) 0.43832(17) 0.42264(14) 0.0587(7) Uani 1 1 d . . . . .
N1 N 0.63049(9) 0.34574(18) 0.77338(16) 0.0271(6) Uani 1 1 d . . . . .
N2 N 0.60639(9) 0.26697(18) 0.76049(16) 0.0290(6) Uani 1 1 d . . . . .
N3 N 0.46660(9) 0.26965(18) 0.59717(16) 0.0284(6) Uani 1 1 d . . . . .
N4 N 0.44032(9) 0.34476(19) 0.57684(16) 0.0287(6) Uani 1 1 d . . . . .
N5 N 0.51117(9) 0.57490(18) 0.64582(17) 0.0289(6) Uani 1 1 d . . . . .
N6 N 0.55815(9) 0.57199(19) 0.70297(17) 0.0295(6) Uani 1 1 d . . . . .
C1 C 0.67991(11) 0.3306(2) 0.80884(19) 0.0292(7) Uani 1 1 d . . . . .
C2 C 0.68695(11) 0.2423(2) 0.8208(2) 0.0324(7) Uani 1 1 d . . . . .
H2 H 0.717512 0.213667 0.845946 0.039 Uiso 1 1 calc R U . . .
C3 C 0.64036(11) 0.2028(2) 0.7885(2) 0.0301(7) Uani 1 1 d . . . . .
C4 C 0.71793(11) 0.4006(2) 0.8244(2) 0.0296(7) Uani 1 1 d . . . . .
C5 C 0.71544(12) 0.4685(2) 0.7655(2) 0.0364(8) Uani 1 1 d . . . . .
H5 H 0.687345 0.472747 0.716715 0.044 Uiso 1 1 calc R U . . .
C6 C 0.75306(13) 0.5296(3) 0.7769(2) 0.0437(9) Uani 1 1 d . . . . .
H6 H 0.750451 0.575387 0.736661 0.052 Uiso 1 1 calc R U . . .
C7 C 0.79505(13) 0.5231(3) 0.8486(3) 0.0469(10) Uani 1 1 d . . . . .
H7 H 0.821474 0.563396 0.856081 0.056 Uiso 1 1 calc R U . . .
C8 C 0.79757(13) 0.4576(3) 0.9079(3) 0.0490(11) Uani 1 1 d . . . . .
H8 H 0.825399 0.454640 0.957307 0.059 Uiso 1 1 calc R U . . .
C9 C 0.76010(12) 0.3960(3) 0.8967(2) 0.0426(9) Uani 1 1 d . . . . .
H9 H 0.762882 0.350735 0.937594 0.051 Uiso 1 1 calc R U . . .
C10 C 0.62844(12) 0.1088(2) 0.7843(2) 0.0332(7) Uani 1 1 d . . . . .
C11 C 0.59099(13) 0.0717(3) 0.7174(3) 0.0444(9) Uani 1 1 d . . . . .
H11 H 0.572683 0.107104 0.671467 0.053 Uiso 1 1 calc R U . . .
C12 C 0.58022(16) -0.0170(3) 0.7176(3) 0.0565(12) Uani 1 1 d . . . . .
H12 H 0.553996 -0.041113 0.673131 0.068 Uiso 1 1 calc R U . . .
C13 C 0.60817(17) -0.0694(3) 0.7833(3) 0.0605(12) Uani 1 1 d . . . . .
H13 H 0.600542 -0.129279 0.784208 0.073 Uiso 1 1 calc R U . . .
C14 C 0.64726(17) -0.0347(3) 0.8478(3) 0.0563(11) Uani 1 1 d . . . . .
H14 H 0.667279 -0.071288 0.890852 0.068 Uiso 1 1 calc R U . . .
C15 C 0.65691(14) 0.0540(3) 0.8488(2) 0.0433(9) Uani 1 1 d . . . . .
H15 H 0.683054 0.077720 0.893697 0.052 Uiso 1 1 calc R U . . .
C16 C 0.43734(11) 0.2033(2) 0.5570(2) 0.0292(7) Uani 1 1 d . . . . .
C17 C 0.39133(12) 0.2354(2) 0.5098(2) 0.0337(8) Uani 1 1 d . . . . .
H17 H 0.363875 0.203659 0.475576 0.040 Uiso 1 1 calc R U . . .
C18 C 0.39474(11) 0.3241(2) 0.52391(19) 0.0300(7) Uani 1 1 d . . . . .
C19 C 0.45619(12) 0.1114(2) 0.5614(2) 0.0388(8) Uani 1 1 d . . . . .
C20 C 0.35686(12) 0.3920(3) 0.4841(2) 0.0362(8) Uani 1 1 d . . . . .
C21 C 0.50153(11) 0.6587(2) 0.6193(2) 0.0295(7) Uani 1 1 d . . . . .
C22 C 0.54258(12) 0.7091(2) 0.6604(2) 0.0337(8) Uani 1 1 d . . . . .
H22 H 0.546041 0.769855 0.654431 0.040 Uiso 1 1 calc R U . . .
C23 C 0.57756(11) 0.6532(2) 0.7121(2) 0.0283(7) Uani 1 1 d . . . . .
C24 C 0.45411(11) 0.6888(2) 0.5584(2) 0.0312(7) Uani 1 1 d . . . . .
C25 C 0.42465(12) 0.6350(3) 0.4940(2) 0.0349(8) Uani 1 1 d . . . . .
H25 H 0.434331 0.576788 0.488707 0.042 Uiso 1 1 calc R U . . .
C26 C 0.38079(13) 0.6677(3) 0.4375(2) 0.0421(9) Uani 1 1 d . . . . .
H26 H 0.360506 0.630700 0.395173 0.051 Uiso 1 1 calc R U . . .
C27 C 0.36676(13) 0.7531(3) 0.4428(2) 0.0458(10) Uani 1 1 d . . . . .
H27 H 0.337152 0.774493 0.404010 0.055 Uiso 1 1 calc R U . . .
C28 C 0.39631(14) 0.8075(3) 0.5052(3) 0.0518(11) Uani 1 1 d . . . . .
H28 H 0.387251 0.866451 0.508280 0.062 Uiso 1 1 calc R U . . .
C29 C 0.43926(13) 0.7751(3) 0.5634(3) 0.0430(9) Uani 1 1 d . . . . .
H29 H 0.458681 0.812046 0.606881 0.052 Uiso 1 1 calc R U . . .
C30 C 0.62807(11) 0.6729(2) 0.7700(2) 0.0303(7) Uani 1 1 d . . . . .
C31 C 0.65793(13) 0.7344(3) 0.7441(2) 0.0416(9) Uani 1 1 d . . . . .
H31 H 0.646598 0.760534 0.688945 0.050 Uiso 1 1 calc R U . . .
C32 C 0.70442(14) 0.7576(3) 0.7993(3) 0.0520(11) Uani 1 1 d . . . . .
H32 H 0.724291 0.799684 0.781787 0.062 Uiso 1 1 calc R U . . .
C33 C 0.72105(14) 0.7185(3) 0.8795(3) 0.0543(12) Uani 1 1 d . . . . .
H33 H 0.752295 0.734310 0.917178 0.065 Uiso 1 1 calc R U . . .
C34 C 0.69239(14) 0.6565(3) 0.9051(2) 0.0507(11) Uani 1 1 d . . . . .
H34 H 0.704411 0.629213 0.959563 0.061 Uiso 1 1 calc R U . . .
C35 C 0.64569(12) 0.6338(2) 0.8508(2) 0.0370(8) Uani 1 1 d . . . . .
H35 H 0.626036 0.591783 0.868897 0.044 Uiso 1 1 calc R U . . .

loop_
_atom_site_aniso_label
_atom_site_aniso_U_11
_atom_site_aniso_U_22
_atom_site_aniso_U_33
_atom_site_aniso_U_23
_atom_site_aniso_U_13
_atom_site_aniso_U_12
Au1 0.02293(6) 0.02392(8) 0.02968(7) -0.00008(5) 0.00463(5) 0.00035(5)
Au2 0.02187(6) 0.02742(8) 0.03001(7) -0.00113(5) 0.00427(5) -0.00210(5)
Au3 0.02369(7) 0.02558(8) 0.03227(7) -0.00179(5) 0.00502(5) -0.00223(5)
F1 0.0489(12) 0.0479(15) 0.0737(15) -0.0081(12) 0.0287(11) 0.0017(11)
F2 0.0573(14) 0.0443(15) 0.0612(14) 0.0166(12) 0.0126(11) 0.0060(11)
F3 0.0432(12) 0.0355(14) 0.102(2) -0.0191(13) -0.0060(13) -0.0104(10)
F4 0.0324(11) 0.0544(16) 0.0832(17) -0.0092(13) -0.0179(11) -0.0027(11)
F5 0.0509(12) 0.0484(15) 0.0423(11) -0.0063(10) 0.0069(10) 0.0149(10)
F6 0.0655(15) 0.0657(18) 0.0463(12) 0.0243(12) 0.0182(11) 0.0174(13)
N1 0.0221(12) 0.0267(15) 0.0304(13) -0.0022(11) 0.0039(10) -0.0017(11)
N2 0.0268(12) 0.0262(15) 0.0329(13) -0.0003(12) 0.0066(10) -0.0009(11)
N3 0.0246(12) 0.0263(15) 0.0330(13) -0.0017(12) 0.0062(10) -0.0027(11)
N4 0.0240(12) 0.0298(16) 0.0306(13) -0.0002(12) 0.0049(10) -0.0002(11)
N5 0.0235(12) 0.0273(15) 0.0340(13) 0.0002(12) 0.0048(10) 0.0021(11)
N6 0.0224(12) 0.0284(16) 0.0363(14) 0.0000(12) 0.0059(10) -0.0005(11)
C1 0.0247(14) 0.0334(19) 0.0267(14) 0.0021(14) 0.0027(12) 0.0026(13)
C2 0.0251(14) 0.0308(19) 0.0386(17) 0.0020(15) 0.0046(13) 0.0025(14)
C3 0.0294(15) 0.0294(19) 0.0314(16) 0.0014(14) 0.0086(12) 0.0032(14)
C4 0.0225(14) 0.0315(19) 0.0338(16) -0.0027(14) 0.0064(12) -0.0004(13)
C5 0.0299(16) 0.042(2) 0.0363(17) -0.0003(16) 0.0071(14) -0.0045(15)
C6 0.0376(19) 0.042(2) 0.053(2) 0.0054(18) 0.0162(17) -0.0073(17)
C7 0.0340(18) 0.045(2) 0.062(2) -0.010(2) 0.0134(17) -0.0131(17)
C8 0.0259(17) 0.059(3) 0.054(2) -0.005(2) -0.0018(16) -0.0022(17)
C9 0.0265(16) 0.050(3) 0.045(2) 0.0056(18) 0.0008(14) -0.0017(16)
C10 0.0323(16) 0.0253(18) 0.0448(19) -0.0018(15) 0.0153(14) 0.0033(14)
C11 0.0376(19) 0.032(2) 0.061(2) -0.0044(19) 0.0101(17) 0.0038(16)
C12 0.052(2) 0.035(2) 0.082(3) -0.017(2) 0.017(2) -0.003(2)
C13 0.069(3) 0.027(2) 0.090(3) -0.007(2) 0.031(3) -0.003(2)
C14 0.067(3) 0.034(2) 0.069(3) 0.011(2) 0.021(2) 0.010(2)
C15 0.049(2) 0.032(2) 0.047(2) 0.0046(17) 0.0103(17) 0.0051(17)
C16 0.0289(15) 0.0288(18) 0.0304(15) -0.0034(14) 0.0091(12) -0.0065(13)
C17 0.0299(16) 0.037(2) 0.0300(16) -0.0007(15) 0.0009(13) -0.0061(15)
C18 0.0252(14) 0.035(2) 0.0275(15) -0.0019(14) 0.0036(12) -0.0054(14)
C19 0.0320(17) 0.030(2) 0.052(2) -0.0036(17) 0.0067(15) -0.0069(15)
C20 0.0315(17) 0.039(2) 0.0334(17) -0.0025(16) 0.0006(14) -0.0003(15)
C21 0.0312(15) 0.0232(17) 0.0353(16) -0.0003(14) 0.0111(13) -0.0002(13)
C22 0.0342(17) 0.0211(18) 0.0448(18) 0.0000(14) 0.0094(14) 0.0010(14)
C23 0.0286(15) 0.0243(17) 0.0336(16) -0.0016(14) 0.0113(12) -0.0013(13)
C24 0.0295(15) 0.0294(18) 0.0348(16) 0.0058(14) 0.0092(13) 0.0022(14)
C25 0.0361(17) 0.036(2) 0.0337(16) 0.0007(15) 0.0121(14) 0.0034(15)
C26 0.0388(18) 0.060(3) 0.0263(16) 0.0043(17) 0.0075(14) 0.0028(18)
C27 0.0323(18) 0.058(3) 0.045(2) 0.0146(19) 0.0078(15) 0.0151(18)
C28 0.042(2) 0.045(3) 0.067(3) 0.011(2) 0.0130(19) 0.0190(19)
C29 0.0369(18) 0.031(2) 0.057(2) -0.0016(18) 0.0061(16) 0.0047(16)
C30 0.0266(15) 0.0276(18) 0.0370(16) -0.0085(14) 0.0094(13) -0.0001(13)
C31 0.0415(19) 0.038(2) 0.047(2) -0.0047(17) 0.0152(16) -0.0074(17)
C32 0.0384(19) 0.058(3) 0.064(3) -0.015(2) 0.0213(18) -0.0203(19)
C33 0.0299(18) 0.072(3) 0.059(2) -0.027(2) 0.0099(17) -0.012(2)
C34 0.0391(19) 0.064(3) 0.042(2) -0.013(2) 0.0012(16) 0.003(2)
C35 0.0359(17) 0.038(2) 0.0371(17) -0.0081(16) 0.0107(14) -0.0038(15)

loop_
_atom_type_symbol
_atom_type_description
_atom_type_scat_dispersion_real
_atom_type_scat_dispersion_imag
_atom_type_scat_source
C C 0.0181 0.0091 'International Tables Vol C Tables 4.2.6.8 and 6.1.1.4'
H H 0.0000 0.0000 'International Tables Vol C Tables 4.2.6.8 and 6.1.1.4'
Au Au -4.4197 7.2980 'International Tables Vol C Tables 4.2.6.8 and 6.1.1.4'
F F 0.0727 0.0534 'International Tables Vol C Tables 4.2.6.8 and 6.1.1.4'
N N 0.0311 0.0180 'International Tables Vol C Tables 4.2.6.8 and 6.1.1.4'

loop_
_exptl_crystal_face_index_h
_exptl_crystal_face_index_k
_exptl_crystal_face_index_l
_exptl_crystal_face_perp_dist
0 0 -1 0.0894
0 0 1 0.0841
0 -1 0 0.0110
0 1 0 0.0168
-1 0 0 0.0121
1 0 0 0.0011

loop_
_geom_angle_atom_site_label_1
_geom_angle_atom_site_label_2
_geom_angle_atom_site_label_3
_geom_angle
_geom_angle_site_symmetry_1
_geom_angle_site_symmetry_3
_geom_angle_publ_flag
Au2 Au1 Au3 84.054(5) . 2_656 ?
Au2 Au1 Au3 62.117(4) . . ?
Au3 Au1 Au3 77.161(4) . 2_656 ?
N1 Au1 Au2 60.48(7) . . ?
N1 Au1 Au3 122.41(7) . . ?
N1 Au1 Au3 101.00(8) . 2_656 ?
N6 Au1 Au2 122.34(7) . . ?
N6 Au1 Au3 83.65(8) . 2_656 ?
N6 Au1 Au3 60.22(7) . . ?
N6 Au1 N1 174.99(11) . . ?
Au1 Au2 Au2 98.097(4) . 2_656 ?
N2 Au2 Au1 61.91(8) . . ?
N2 Au2 Au2 104.74(8) . 2_656 ?
N3 Au2 Au1 118.19(8) . . ?
N3 Au2 Au2 79.49(8) . 2_656 ?
N3 Au2 N2 175.76(11) . . ?
Au1 Au3 Au1 102.806(4) . 2_656 ?
N4 Au3 Au1 83.79(8) . 2_656 ?
N4 Au3 Au1 117.80(7) . . ?
N5 Au3 Au1 61.25(7) . . ?
N5 Au3 Au1 100.73(8) . 2_656 ?
N5 Au3 N4 175.48(11) . . ?
N2 N1 Au1 120.41(18) . . ?
C1 N1 Au1 131.4(2) . . ?
C1 N1 N2 108.2(3) . . ?
N1 N2 Au2 115.88(19) . . ?
C3 N2 Au2 133.5(2) . . ?
C3 N2 N1 108.7(2) . . ?
N4 N3 Au2 121.1(2) . . ?
C16 N3 Au2 130.6(2) . . ?
C16 N3 N4 108.1(2) . . ?
N3 N4 Au3 119.71(18) . . ?
N3 N4 C18 107.6(3) . . ?
C18 N4 Au3 132.3(2) . . ?
N6 N5 Au3 117.4(2) . . ?
C21 N5 Au3 134.5(2) . . ?
C21 N5 N6 108.0(2) . . ?
N5 N6 Au1 120.6(2) . . ?
C23 N6 Au1 129.4(2) . . ?
C23 N6 N5 108.7(3) . . ?
N1 C1 C2 108.4(3) . . ?
N1 C1 C4 123.0(3) . . ?
C2 C1 C4 128.5(3) . . ?
C1 C2 H2 126.5 . . ?
C1 C2 C3 107.0(3) . . ?
C3 C2 H2 126.5 . . ?
N2 C3 C2 107.6(3) . . ?
N2 C3 C10 124.5(3) . . ?
C2 C3 C10 127.9(3) . . ?
C5 C4 C1 121.9(3) . . ?
C5 C4 C9 118.0(3) . . ?
C9 C4 C1 119.9(3) . . ?
C4 C5 H5 119.2 . . ?
C6 C5 C4 121.6(3) . . ?
C6 C5 H5 119.2 . . ?
C5 C6 H6 120.3 . . ?
C5 C6 C7 119.5(4) . . ?
C7 C6 H6 120.3 . . ?
C6 C7 H7 120.2 . . ?
C8 C7 C6 119.5(3) . . ?
C8 C7 H7 120.2 . . ?
C7 C8 H8 119.4 . . ?
C7 C8 C9 121.3(3) . . ?
C9 C8 H8 119.4 . . ?
C4 C9 H9 120.0 . . ?
C8 C9 C4 120.1(4) . . ?
C8 C9 H9 120.0 . . ?
C11 C10 C3 123.0(3) . . ?
C11 C10 C15 118.4(4) . . ?
C15 C10 C3 118.6(3) . . ?
C10 C11 H11 119.6 . . ?
C12 C11 C10 120.9(4) . . ?
C12 C11 H11 119.6 . . ?
C11 C12 H12 120.2 . . ?
C13 C12 C11 119.5(4) . . ?
C13 C12 H12 120.2 . . ?
C12 C13 H13 119.8 . . ?
C12 C13 C14 120.5(4) . . ?
C14 C13 H13 119.8 . . ?
C13 C14 H14 120.1 . . ?
C13 C14 C15 119.8(4) . . ?
C15 C14 H14 120.1 . . ?
C10 C15 H15 119.6 . . ?
C14 C15 C10 120.8(4) . . ?
C14 C15 H15 119.6 . . ?
N3 C16 C17 109.8(3) . . ?
N3 C16 C19 121.9(3) . . ?
C17 C16 C19 128.2(3) . . ?
C16 C17 H17 127.8 . . ?
C18 C17 C16 104.4(3) . . ?
C18 C17 H17 127.8 . . ?
N4 C18 C17 110.1(3) . . ?
N4 C18 C20 122.2(3) . . ?
C17 C18 C20 127.5(3) . . ?
F1 C19 F3 107.0(3) . . ?
F1 C19 C16 112.1(3) . . ?
F2 C19 F1 106.9(3) . . ?
F2 C19 F3 107.5(3) . . ?
F2 C19 C16 113.0(3) . . ?
F3 C19 C16 109.9(3) . . ?
F4 C20 F6 106.6(3) . . ?
F4 C20 C18 110.0(3) . . ?
F5 C20 F4 106.9(3) . . ?
F5 C20 F6 105.9(3) . . ?
F5 C20 C18 114.4(3) . . ?
F6 C20 C18 112.6(3) . . ?
N5 C21 C22 108.3(3) . . ?
N5 C21 C24 124.4(3) . . ?
C22 C21 C24 127.3(3) . . ?
C21 C22 H22 126.6 . . ?
C23 C22 C21 106.9(3) . . ?
C23 C22 H22 126.6 . . ?
N6 C23 C22 108.1(3) . . ?
N6 C23 C30 122.4(3) . . ?
C22 C23 C30 129.4(3) . . ?
C25 C24 C21 122.5(3) . . ?
C29 C24 C21 118.8(3) . . ?
C29 C24 C25 118.6(3) . . ?
C24 C25 H25 120.1 . . ?
C24 C25 C26 119.8(4) . . ?
C26 C25 H25 120.1 . . ?
C25 C26 H26 119.5 . . ?
C27 C26 C25 121.0(4) . . ?
C27 C26 H26 119.5 . . ?
C26 C27 H27 120.2 . . ?
C26 C27 C28 119.7(3) . . ?
C28 C27 H27 120.2 . . ?
C27 C28 H28 120.0 . . ?
C27 C28 C29 120.0(4) . . ?
C29 C28 H28 120.0 . . ?
C24 C29 H29 119.5 . . ?
C28 C29 C24 120.9(4) . . ?
C28 C29 H29 119.5 . . ?
C31 C30 C23 119.4(3) . . ?
C35 C30 C23 121.6(3) . . ?
C35 C30 C31 119.0(3) . . ?
C30 C31 H31 119.7 . . ?
C32 C31 C30 120.6(4) . . ?
C32 C31 H31 119.7 . . ?
C31 C32 H32 120.3 . . ?
C33 C32 C31 119.5(4) . . ?
C33 C32 H32 120.3 . . ?
C32 C33 H33 119.7 . . ?
C34 C33 C32 120.5(3) . . ?
C34 C33 H33 119.7 . . ?
C33 C34 H34 119.8 . . ?
C33 C34 C35 120.3(4) . . ?
C35 C34 H34 119.8 . . ?
C30 C35 C34 120.1(4) . . ?
C30 C35 H35 120.0 . . ?
C34 C35 H35 120.0 . . ?

loop_
_geom_bond_atom_site_label_1
_geom_bond_atom_site_label_2
_geom_bond_distance
_geom_bond_site_symmetry_2
_geom_bond_publ_flag
Au1 Au2 3.28939(19) . ?
Au1 Au3 3.3415(2) 2_656 ?
Au1 Au3 3.32277(17) . ?
Au1 N1 2.004(3) . ?
Au1 N6 1.997(3) . ?
Au2 Au2 3.3064(3) 2_656 ?
Au2 N2 2.019(2) . ?
Au2 N3 2.016(2) . ?
Au3 N4 2.024(3) . ?
Au3 N5 2.007(3) . ?
F1 C19 1.332(4) . ?
F2 C19 1.325(4) . ?
F3 C19 1.337(4) . ?
F4 C20 1.336(4) . ?
F5 C20 1.320(4) . ?
F6 C20 1.336(4) . ?
N1 N2 1.364(4) . ?
N1 C1 1.352(3) . ?
N2 C3 1.347(4) . ?
N3 N4 1.350(4) . ?
N3 C16 1.344(4) . ?
N4 C18 1.350(3) . ?
N5 N6 1.370(3) . ?
N5 C21 1.350(4) . ?
N6 C23 1.344(4) . ?
C1 C2 1.368(5) . ?
C1 C4 1.474(4) . ?
C2 H2 0.9400 . ?
C2 C3 1.390(4) . ?
C3 C10 1.471(5) . ?
C4 C5 1.390(5) . ?
C4 C9 1.399(4) . ?
C5 H5 0.9400 . ?
C5 C6 1.375(5) . ?
C6 H6 0.9400 . ?
C6 C7 1.392(5) . ?
C7 H7 0.9400 . ?
C7 C8 1.367(6) . ?
C8 H8 0.9400 . ?
C8 C9 1.378(5) . ?
C9 H9 0.9400 . ?
C10 C11 1.388(5) . ?
C10 C15 1.392(5) . ?
C11 H11 0.9400 . ?
C11 C12 1.386(6) . ?
C12 H12 0.9400 . ?
C12 C13 1.375(6) . ?
C13 H13 0.9400 . ?
C13 C14 1.378(6) . ?
C14 H14 0.9400 . ?
C14 C15 1.379(5) . ?
C15 H15 0.9400 . ?
C16 C17 1.381(4) . ?
C16 C19 1.493(5) . ?
C17 H17 0.9400 . ?
C17 C18 1.371(5) . ?
C18 C20 1.488(5) . ?
C21 C22 1.382(4) . ?
C21 C24 1.477(4) . ?
C22 H22 0.9400 . ?
C22 C23 1.381(4) . ?
C23 C30 1.481(4) . ?
C24 C25 1.391(5) . ?
C24 C29 1.390(5) . ?
C25 H25 0.9400 . ?
C25 C26 1.392(4) . ?
C26 H26 0.9400 . ?
C26 C27 1.369(6) . ?
C27 H27 0.9400 . ?
C27 C28 1.380(6) . ?
C28 H28 0.9400 . ?
C28 C29 1.384(5) . ?
C29 H29 0.9400 . ?
C30 C31 1.392(5) . ?
C30 C35 1.383(5) . ?
C31 H31 0.9400 . ?
C31 C32 1.391(5) . ?
C32 H32 0.9400 . ?
C32 C33 1.375(6) . ?
C33 H33 0.9400 . ?
C33 C34 1.372(6) . ?
C34 H34 0.9400 . ?
C34 C35 1.389(4) . ?
C35 H35 0.9400 . ?

loop_
_geom_torsion_atom_site_label_1
_geom_torsion_atom_site_label_2
_geom_torsion_atom_site_label_3
_geom_torsion_atom_site_label_4
_geom_torsion
_geom_torsion_site_symmetry_1
_geom_torsion_site_symmetry_2
_geom_torsion_site_symmetry_3
_geom_torsion_site_symmetry_4
_geom_torsion_publ_flag
Au1 N1 N2 Au2 14.1(3) . . . . ?
Au1 N1 N2 C3 -179.4(2) . . . . ?
Au1 N1 C1 C2 178.3(2) . . . . ?
Au1 N1 C1 C4 -5.5(5) . . . . ?
Au1 N6 C23 C22 167.6(2) . . . . ?
Au1 N6 C23 C30 -13.0(5) . . . . ?
Au2 N2 C3 C2 163.8(2) . . . . ?
Au2 N2 C3 C10 -16.1(5) . . . . ?
Au2 N3 N4 Au3 11.0(3) . . . . ?
Au2 N3 N4 C18 -175.4(2) . . . . ?
Au2 N3 C16 C17 174.8(2) . . . . ?
Au2 N3 C16 C19 -9.1(5) . . . . ?
Au3 N4 C18 C17 172.4(2) . . . . ?
Au3 N4 C18 C20 -3.7(5) . . . . ?
Au3 N5 N6 Au1 8.3(3) . . . . ?
Au3 N5 N6 C23 176.9(2) . . . . ?
Au3 N5 C21 C22 -176.5(2) . . . . ?
Au3 N5 C21 C24 5.0(5) . . . . ?
N1 N2 C3 C2 0.6(4) . . . . ?
N1 N2 C3 C10 -179.2(3) . . . . ?
N1 C1 C2 C3 2.1(4) . . . . ?
N1 C1 C4 C5 -39.3(5) . . . . ?
N1 C1 C4 C9 145.9(3) . . . . ?
N2 N1 C1 C2 -1.7(4) . . . . ?
N2 N1 C1 C4 174.5(3) . . . . ?
N2 C3 C10 C11 33.9(5) . . . . ?
N2 C3 C10 C15 -147.9(3) . . . . ?
N3 N4 C18 C17 0.0(4) . . . . ?
N3 N4 C18 C20 -176.1(3) . . . . ?
N3 C16 C17 C18 0.0(4) . . . . ?
N3 C16 C19 F1 -60.2(4) . . . . ?
N3 C16 C19 F2 60.7(4) . . . . ?
N3 C16 C19 F3 -179.1(3) . . . . ?
N4 N3 C16 C17 0.0(4) . . . . ?
N4 N3 C16 C19 176.1(3) . . . . ?
N4 C18 C20 F4 -170.6(3) . . . . ?
N4 C18 C20 F5 -50.3(5) . . . . ?
N4 C18 C20 F6 70.6(4) . . . . ?
N5 N6 C23 C22 0.2(4) . . . . ?
N5 N6 C23 C30 179.6(3) . . . . ?
N5 C21 C22 C23 0.5(4) . . . . ?
N5 C21 C24 C25 -29.6(5) . . . . ?
N5 C21 C24 C29 152.9(4) . . . . ?
N6 N5 C21 C22 -0.4(4) . . . . ?
N6 N5 C21 C24 -178.9(3) . . . . ?
N6 C23 C30 C31 142.3(3) . . . . ?
N6 C23 C30 C35 -39.9(5) . . . . ?
C1 N1 N2 Au2 -165.8(2) . . . . ?
C1 N1 N2 C3 0.7(3) . . . . ?
C1 C2 C3 N2 -1.7(4) . . . . ?
C1 C2 C3 C10 178.2(3) . . . . ?
C1 C4 C5 C6 -174.7(3) . . . . ?
C1 C4 C9 C8 175.1(4) . . . . ?
C2 C1 C4 C5 136.1(4) . . . . ?
C2 C1 C4 C9 -38.7(5) . . . . ?
C2 C3 C10 C11 -145.9(4) . . . . ?
C2 C3 C10 C15 32.2(5) . . . . ?
C3 C10 C11 C12 -178.1(4) . . . . ?
C3 C10 C15 C14 -180.0(4) . . . . ?
C4 C1 C2 C3 -173.8(3) . . . . ?
C4 C5 C6 C7 0.7(6) . . . . ?
C5 C4 C9 C8 0.1(6) . . . . ?
C5 C6 C7 C8 -2.0(6) . . . . ?
C6 C7 C8 C9 2.3(7) . . . . ?
C7 C8 C9 C4 -1.4(6) . . . . ?
C9 C4 C5 C6 0.2(6) . . . . ?
C10 C11 C12 C13 -2.3(7) . . . . ?
C11 C10 C15 C14 -1.8(6) . . . . ?
C11 C12 C13 C14 -1.2(7) . . . . ?
C12 C13 C14 C15 3.2(7) . . . . ?
C13 C14 C15 C10 -1.6(7) . . . . ?
C15 C10 C11 C12 3.7(6) . . . . ?
C16 N3 N4 Au3 -173.6(2) . . . . ?
C16 N3 N4 C18 0.0(3) . . . . ?
C16 C17 C18 N4 0.0(4) . . . . ?
C16 C17 C18 C20 175.9(3) . . . . ?
C17 C16 C19 F1 115.1(4) . . . . ?
C17 C16 C19 F2 -124.0(4) . . . . ?
C17 C16 C19 F3 -3.8(5) . . . . ?
C17 C18 C20 F4 14.0(5) . . . . ?
C17 C18 C20 F5 134.3(4) . . . . ?
C17 C18 C20 F6 -104.7(4) . . . . ?
C19 C16 C17 C18 -175.8(3) . . . . ?
C21 N5 N6 Au1 -168.5(2) . . . . ?
C21 N5 N6 C23 0.1(4) . . . . ?
C21 C22 C23 N6 -0.5(4) . . . . ?
C21 C22 C23 C30 -179.8(3) . . . . ?
C21 C24 C25 C26 -178.8(3) . . . . ?
C21 C24 C29 C28 177.1(3) . . . . ?
C22 C21 C24 C25 152.1(4) . . . . ?
C22 C21 C24 C29 -25.4(6) . . . . ?
C22 C23 C30 C31 -38.4(5) . . . . ?
C22 C23 C30 C35 139.4(4) . . . . ?
C23 C30 C31 C32 176.5(3) . . . . ?
C23 C30 C35 C34 -177.3(3) . . . . ?
C24 C21 C22 C23 179.0(3) . . . . ?
C24 C25 C26 C27 1.8(5) . . . . ?
C25 C24 C29 C28 -0.5(6) . . . . ?
C25 C26 C27 C28 -0.4(6) . . . . ?
C26 C27 C28 C29 -1.4(6) . . . . ?
C27 C28 C29 C24 1.9(6) . . . . ?
C29 C24 C25 C26 -1.3(5) . . . . ?
C30 C31 C32 C33 0.7(6) . . . . ?
C31 C30 C35 C34 0.5(5) . . . . ?
C31 C32 C33 C34 0.6(7) . . . . ?
C32 C33 C34 C35 -1.3(7) . . . . ?
C33 C34 C35 C30 0.8(6) . . . . ?
C35 C30 C31 C32 -1.3(6) . . . . ?

loop_
_exptl_oxdiff_crystal_face_indexfrac_h
_exptl_oxdiff_crystal_face_indexfrac_k
_exptl_oxdiff_crystal_face_indexfrac_l
_exptl_oxdiff_crystal_face_x
_exptl_oxdiff_crystal_face_y
_exptl_oxdiff_crystal_face_z
-0.0000 0.0000 -1.0000 -0.0316 0.0567 -0.0763
0.0000 -0.0000 1.0000 0.0316 -0.0567 0.0763
0.0000 -1.0000 -0.0000 0.0910 -0.0074 -0.0432
-0.0000 1.0000 0.0000 -0.0910 0.0074 0.0432
-1.0000 -0.0000 0.0000 -0.0216 -0.0363 -0.0393
1.0000 0.0000 -0.0000 0.0216 0.0363 0.0393
